data_1556487
loop_
_publ_author_name
'Rosca, S.-C.'
'Roueindeji, H.'
'Dorcet, V.'
'Roisnel, T.'
'Carpentier, J.-F.'
'Sarazin, Y.'

_publ_section_title
;
 K+...Cpi and K+...F Non-Covalent Interactions in pi-Functionalized
 Potassium Fluoroalkoxides
;
_journal_name_full Inorganics
_journal_page_first 13
_journal_paper_doi 10.3390/inorganics5010013
_journal_volume 5
_journal_year 2017
_chemical_compound_source
;
synthesis as described
;
_chemical_formula_sum 'C48 H64 F24 K4 N4 O4'
_chemical_formula_weight 1373.430
_space_group_IT_number 2
_space_group_name_Hall '-P 1'
_space_group_name_H-M_alt 'P -1'
_symmetry_Int_Tables_number 2
_symmetry_space_group_name_Hall '-P 1'
_symmetry_space_group_name_H-M 'P -1'
_cell_angle_alpha 84.831(1)
_cell_angle_beta 81.560(1)
_cell_angle_gamma 80.187(1)
_cell_formula_units_Z 2
_cell_length_a 13.9764(4)
_cell_length_b 14.1787(4)
_cell_length_c 16.1077(4)
_cell_volume 3104.31(15)
_refine_ls_R_factor_all 0.063
_cod_data_source_file Complex_2_SR629_CIFfile.cif
_cod_data_source_block SR629
_cod_original_cell_volume 3104.3(2)
_cod_original_sg_symbol_Hall -P_1
_cod_database_code 1556487

loop_
_symmetry_equiv_pos_site_id
_symmetry_equiv_pos_as_xyz
1 x,y,z
2 -x,-y,-z

loop_
_atom_site_aniso_label
_atom_site_aniso_U_11
_atom_site_aniso_U_22
_atom_site_aniso_U_33
_atom_site_aniso_U_12
_atom_site_aniso_U_13
_atom_site_aniso_U_23
K1 0.0262(2) 0.0231(2) 0.0298(2) -0.00508(17) -0.00231(17) -0.00490(16)
O1 0.0283(8) 0.0259(7) 0.0262(7) -0.0037(6) -0.0079(6) -0.0042(5)
C2 0.0271(11) 0.028(1) 0.0276(10) -0.0045(8) -0.0076(8) -0.0016(8)
C3 0.0451(14) 0.0318(12) 0.0288(10) -0.0081(10) -0.0052(10) -0.0022(9)
F4 0.0796(11) 0.0576(9) 0.0266(6) -0.0181(8) -0.0069(7) -0.0078(6)
F5 0.0675(10) 0.0360(7) 0.0396(7) -0.0125(7) -0.0023(7) 0.0070(6)
F6 0.0374(8) 0.0474(8) 0.0464(8) -0.0103(6) 0.0073(6) -0.0055(6)
C7 0.0367(13) 0.0302(12) 0.0452(13) -0.0043(9) -0.017(1) -0.0004(9)
F8 0.0575(10) 0.0556(9) 0.0707(10) -0.0006(7) -0.0457(8) -0.0090(7)
F9 0.0397(8) 0.0317(7) 0.0626(9) 0.0013(6) -0.0225(7) 0.0012(6)
F10 0.0274(7) 0.0480(8) 0.0727(10) -0.0023(6) -0.0028(7) 0.0041(7)
C11 0.0314(11) 0.0288(11) 0.0340(11) -0.0078(9) -0.0119(9) -0.0031(8)
N12 0.0307(10) 0.0271(9) 0.0323(9) -0.0027(7) -0.0119(7) -0.0068(7)
C13 0.0489(15) 0.0303(12) 0.0478(13) -0.0002(10) -0.0230(11) -0.0132(10)
C14 0.0563(17) 0.0316(13) 0.0820(19) -0.0129(12) -0.0336(15) -0.0038(12)
C15 0.084(2) 0.0556(17) 0.0559(16) 0.0025(15) -0.0349(16) -0.0255(13)
C16 0.0286(11) 0.0259(10) 0.0303(10) -0.0050(8) -0.0088(8) -0.0046(8)
C17 0.0296(12) 0.0445(13) 0.0336(11) -0.0055(10) -0.0041(9) -0.0034(9)
C18 0.0265(11) 0.0308(11) 0.0398(12) -0.0015(9) -0.0026(9) -0.0085(9)
C19 0.0293(12) 0.0486(14) 0.0493(13) 0.0053(10) -0.0085(11) -0.0214(11)
C20 0.0447(17) 0.115(3) 0.073(2) 0.0201(17) -0.0290(15) -0.0506(19)
K2 0.0305(2) 0.0243(2) 0.0310(2) -0.00281(18) -0.00501(18) -0.00216(17)
O21 0.0230(7) 0.0287(7) 0.0282(7) 0.0014(6) 0.0007(6) -0.0030(6)
C22 0.0250(11) 0.0282(11) 0.0355(11) 0.0019(8) -0.0006(9) -0.0015(8)
C23 0.0430(15) 0.0373(13) 0.0407(13) 0.0076(11) 0.0137(11) 0.0003(10)
F24 0.0721(11) 0.0381(8) 0.0476(8) 0.0100(7) 0.0176(7) 0.0104(6)
F25 0.0701(11) 0.0586(9) 0.0301(7) 0.0077(8) -0.0061(7) -0.0015(6)
F26 0.0602(11) 0.0612(10) 0.0623(10) 0.0121(8) 0.0368(8) 0.0064(8)
C27 0.0266(12) 0.0335(13) 0.0782(19) 0.001(1) -0.0065(12) -0.0083(12)
F28 0.0360(8) 0.0355(8) 0.1254(15) -0.0086(6) -0.0102(9) -0.0044(8)
F29 0.0539(9) 0.0483(9) 0.0748(11) 0.0017(7) -0.0339(8) -0.0184(7)
F30 0.0233(8) 0.0515(9) 0.1263(15) 0.0036(7) -0.0050(8) -0.0137(9)
C31 0.0317(12) 0.0304(11) 0.0341(11) 0.0008(9) -0.0014(9) -0.0064(9)
N32 0.0303(10) 0.0269(9) 0.0371(9) 0.0052(7) -0.0048(8) -0.0042(7)
C33A 0.0491(16) 0.0324(13) 0.0646(16) 0.0141(11) -0.0108(13) -0.0095(11)
C34A 0.076(2) 0.0302(13) 0.0543(15) -0.0023(13) 0.0040(14) -0.0121(11)
C35A 0.040(2) 0.053(2) 0.092(3) 0.0160(17) -0.0001(19) -0.013(2)
C33B 0.0491(16) 0.0324(13) 0.0646(16) 0.0141(11) -0.0108(13) -0.0095(11)
C34B 0.076(2) 0.0302(13) 0.0543(15) -0.0023(13) 0.0040(14) -0.0121(11)
C35B 0.040(2) 0.053(2) 0.092(3) 0.0160(17) -0.0001(19) -0.013(2)
C36 0.0328(12) 0.0269(11) 0.0354(11) -0.0022(9) -0.0074(9) -0.0026(8)
C37 0.0395(15) 0.103(2) 0.0379(13) 0.0038(15) -0.0090(11) -0.0162(14)
C38 0.0404(14) 0.0459(14) 0.0334(12) -0.0061(11) -0.0129(11) -0.0037(10)
C39 0.0411(14) 0.0472(14) 0.0371(12) -0.0121(11) -0.0094(11) 0.0051(10)
C40 0.0439(17) 0.114(3) 0.0491(16) -0.0157(17) 0.0022(13) 0.0148(16)
K3 0.0259(2) 0.0277(2) 0.0315(2) -0.00352(18) -0.00316(18) -0.00045(17)
O41 0.0278(8) 0.0270(7) 0.0243(7) -0.0035(6) -0.0065(6) 0.0009(5)
C42 0.0244(10) 0.025(1) 0.0246(9) -0.0063(8) -0.0041(8) -0.0015(7)
C43 0.0284(11) 0.0246(10) 0.0354(11) -0.0042(8) -0.0082(9) 0.0001(8)
F44 0.0382(7) 0.0254(6) 0.0628(8) -0.0101(5) -0.0205(6) 0.0042(6)
F45 0.0271(7) 0.0475(8) 0.0552(8) -0.0095(6) 0.0030(6) -0.0046(6)
F46 0.0419(8) 0.0378(7) 0.0476(7) -0.0109(6) -0.0246(6) 0.0045(6)
C47 0.0342(12) 0.0325(11) 0.0271(10) -0.0032(9) -0.0042(9) -0.0004(8)
F48 0.0495(8) 0.0556(8) 0.0237(6) -0.0026(7) -0.0026(6) 0.0030(5)
F49 0.0249(7) 0.0473(8) 0.0442(7) -0.0031(6) 0.0012(5) 0.0022(6)
F50 0.0527(9) 0.0359(7) 0.0397(7) -0.0016(6) 0.0018(6) -0.0130(6)
C51 0.0270(11) 0.0254(10) 0.033(1) -0.0053(8) -0.0070(8) -0.0016(8)
N52 0.0349(10) 0.0283(9) 0.0339(9) -0.0112(8) -0.0103(8) 0.0030(7)
C53 0.0606(17) 0.0355(13) 0.0614(16) -0.0226(12) -0.0299(13) 0.0137(11)
C54 0.072(2) 0.0257(13) 0.104(2) -0.0016(13) -0.0447(18) -0.0059(14)
C55 0.088(2) 0.069(2) 0.0603(18) -0.0394(18) -0.0347(17) 0.0329(15)
C56 0.0325(12) 0.0318(11) 0.0350(11) -0.0085(9) -0.0080(9) -0.0019(9)
C57 0.0379(14) 0.0691(18) 0.0453(14) -0.0247(13) -0.0083(11) 0.0001(12)
C58 0.0336(13) 0.0413(14) 0.0592(15) -0.0181(11) -0.0075(11) 0.0053(11)
C59 0.0528(13) 0.0879(17) 0.0969(17) -0.0399(12) -0.0379(12) 0.0495(14)
C60 0.0528(13) 0.0879(17) 0.0969(17) -0.0399(12) -0.0379(12) 0.0495(14)
K4 0.0301(2) 0.0266(2) 0.0287(2) -0.00109(18) -0.00430(18) -0.00443(17)
O61 0.0248(7) 0.0246(7) 0.0321(7) -0.0069(6) -0.0007(6) -0.0046(6)
C62 0.0276(11) 0.0271(10) 0.0272(10) -0.0081(8) -0.0005(8) -0.0029(8)
C63 0.0384(13) 0.0355(12) 0.0329(11) -0.0139(10) 0.0021(10) -0.0055(9)
F64 0.0529(9) 0.0580(9) 0.0372(7) -0.0263(7) 0.0148(6) -0.0103(6)
F65 0.0563(9) 0.0360(7) 0.0436(7) -0.0131(6) 0.0095(6) -0.0165(6)
F66 0.0613(10) 0.0587(9) 0.0334(7) -0.0089(7) -0.0145(6) -0.0111(6)
C67 0.0294(11) 0.0305(11) 0.0389(12) -0.0103(9) -0.0017(9) 0.0002(9)
F68 0.0337(7) 0.0298(7) 0.0631(8) -0.0024(5) -0.0102(6) 0.0002(6)
F69 0.0299(7) 0.0549(9) 0.0623(9) -0.0179(6) -0.0083(6) 0.0083(7)
F70 0.0506(8) 0.0441(8) 0.0336(7) -0.0071(6) -0.0126(6) 0.0026(5)
C71 0.0402(13) 0.0275(11) 0.0278(10) -0.0111(9) -0.0066(9) 0.0005(8)
N72 0.0288(9) 0.0269(9) 0.0335(9) -0.0060(7) -0.0057(7) -0.0062(7)
C73 0.0400(13) 0.0333(12) 0.0386(12) -0.013(1) -0.0058(10) -0.0102(9)
C74 0.097(3) 0.0361(15) 0.0741(19) -0.0330(15) -0.0267(18) 0.0049(13)
C75 0.0425(15) 0.0625(18) 0.0650(17) -0.0202(13) -0.0101(13) -0.0210(14)
C76 0.0327(12) 0.0268(11) 0.0637(15) -0.0025(9) -0.0144(11) -0.0092(10)
C77 0.0333(14) 0.0456(16) 0.098(2) -0.0074(12) 0.0054(14) -0.0379(16)
C78 0.0533(18) 0.068(2) 0.0705(19) -0.0371(15) 0.0340(15) -0.0500(17)
C79 0.178(3) 0.119(2) 0.0450(13) -0.082(2) -0.0155(17) -0.0097(14)
C80 0.178(3) 0.119(2) 0.0450(13) -0.082(2) -0.0155(17) -0.0097(14)

loop_
_atom_site_label
_atom_site_type_symbol
_atom_site_fract_x
_atom_site_fract_y
_atom_site_fract_z
_atom_site_occupancy
_atom_site_symmetry_multiplicity
_atom_site_Wyckoff_symbol
_atom_site_calc_flag
_atom_site_thermal_displace_type
_atom_site_U_iso_or_equiv
K1 K 0.6251(0) 0.3601(0) 0.2947(0) 1.000 2 i d Uani 0.02618(10)
O1 O 0.7950(1) 0.3445(1) 0.3581(1) 1.000 2 i d Uani 0.0263(3)
C2 C 0.8247(2) 0.3769(1) 0.4255(1) 1.000 2 i d Uani 0.0272(4)
C3 C 0.7579(2) 0.3495(2) 0.5061(1) 1.000 2 i d Uani 0.0350(5)
F4 F 0.7719(1) 0.3881(1) 0.5754(1) 1.000 2 i d Uani 0.0534(4)
F5 F 0.7708(1) 0.2531(1) 0.5242(1) 1.000 2 i d Uani 0.0483(4)
F6 F 0.6632(1) 0.3742(1) 0.4973(1) 1.000 2 i d Uani 0.0445(3)
C7 C 0.9306(2) 0.3264(2) 0.4337(1) 1.000 2 i d Uani 0.0365(5)
F8 F 0.9654(1) 0.3451(1) 0.5027(1) 1.000 2 i d Uani 0.0582(4)
F9 F 0.9421(1) 0.2301(1) 0.4341(1) 1.000 2 i d Uani 0.0441(3)
F10 F 0.9920(1) 0.3533(1) 0.3673(1) 1.000 2 i d Uani 0.0507(4)
C11 C 0.8305(2) 0.4866(1) 0.4199(1) 1.000 2 i d Uani 0.0302(4)
H11A H 0.8737 0.4978 0.4603 1.000 2 i calc Uiso 0.03600
H11B H 0.8616 0.5048 0.3628 1.000 2 i calc Uiso 0.03600
N12 N 0.7371(1) 0.5496(1) 0.4370(1) 1.000 2 i d Uani 0.0292(4)
C13 C 0.7445(2) 0.6437(2) 0.4664(1) 1.000 2 i d Uani 0.0407(6)
H13 H 0.6789 0.6845 0.4651 1.000 2 i calc Uiso 0.04900
C14 C 0.8189(2) 0.6974(2) 0.4102(2) 1.000 2 i d Uani 0.0535(7)
H14A H 0.8852 0.6623 0.4131 1.000 2 i calc Uiso 0.08000
H14B H 0.8141 0.7619 0.4296 1.000 2 i calc Uiso 0.08000
H14C H 0.8048 0.7025 0.3520 1.000 2 i calc Uiso 0.08000
C15 C 0.7636(2) 0.6330(2) 0.5575(2) 1.000 2 i d Uani 0.0627(8)
H15A H 0.7131 0.6010 0.5920 1.000 2 i calc Uiso 0.09400
H15B H 0.7618 0.6965 0.5777 1.000 2 i calc Uiso 0.09400
H15C H 0.8282 0.5944 0.5616 1.000 2 i calc Uiso 0.09400
C16 C 0.6786(2) 0.5599(1) 0.3679(1) 1.000 2 i d Uani 0.0275(4)
H16A H 0.6990 0.5038 0.3333 1.000 2 i calc Uiso 0.03300
H16B H 0.6902 0.6181 0.3316 1.000 2 i calc Uiso 0.03300
C17 C 0.5695(2) 0.5676(2) 0.4015(1) 1.000 2 i d Uani 0.0359(5)
H17A H 0.5604 0.5140 0.4442 1.000 2 i calc Uiso 0.04300
H17B H 0.5483 0.6282 0.4299 1.000 2 i calc Uiso 0.04300
C18 C 0.5062(2) 0.5653(2) 0.3367(1) 1.000 2 i d Uani 0.0325(5)
C19 C 0.4531(2) 0.5631(2) 0.2867(2) 1.000 2 i d Uani 0.0423(6)
C20 C 0.3819(2) 0.5639(3) 0.2283(2) 1.000 2 i d Uani 0.0768(11)
H20A H 0.3183 0.5984 0.2516 1.000 2 i calc Uiso 0.11500
H20B H 0.3754 0.4978 0.2198 1.000 2 i calc Uiso 0.11500
H20C H 0.4045 0.5959 0.1742 1.000 2 i calc Uiso 0.11500
K2 K 0.8094(0) 0.1496(0) 0.3686(0) 1.000 2 i d Uani 0.0287(1)
O21 O 0.9130(1) 0.1417(1) 0.2127(1) 1.000 2 i d Uani 0.0276(3)
C22 C 1.0002(2) 0.1024(2) 0.1708(1) 1.000 2 i d Uani 0.0307(5)
C23 C 1.0050(2) 0.1415(2) 0.0774(2) 1.000 2 i d Uani 0.0441(6)
F24 F 0.9838(1) 0.2374(1) 0.0680(1) 1.000 2 i d Uani 0.0583(4)
F25 F 0.9373(1) 0.1086(1) 0.0407(1) 1.000 2 i d Uani 0.0552(4)
F26 F 1.0912(1) 0.1172(1) 0.0298(1) 1.000 2 i d Uani 0.0690(5)
C27 C 1.0846(2) 0.1330(2) 0.2084(2) 1.000 2 i d Uani 0.0465(6)
F28 F 1.0868(1) 0.2284(1) 0.1927(1) 1.000 2 i d Uani 0.0654(5)
F29 F 1.0740(1) 0.1186(1) 0.2919(1) 1.000 2 i d Uani 0.0567(4)
F30 F 1.1740(1) 0.0885(1) 0.1789(1) 1.000 2 i d Uani 0.0682(5)
C31 C 1.0186(2) -0.0089(2) 0.1663(1) 1.000 2 i d Uani 0.0328(5)
H31A H 0.9588 -0.0286 0.1516 1.000 2 i calc Uiso 0.03900
H31B H 1.0721 -0.0261 0.1201 1.000 2 i calc Uiso 0.03900
N32 N 1.0440(1) -0.0640(1) 0.2432(1) 1.000 2 i d Uani 0.0325(4)
C33A C 1.0995(2) -0.1607(2) 0.2276(2) 0.721(4) 2 i d Uani 0.0504(7)
H33A H 1.1017 -0.1947 0.2846 0.721(4) 2 i calc Uiso 0.06000
C34A C 1.0494(2) -0.2216(2) 0.1800(2) 0.721(4) 2 i d Uani 0.0549(7)
H34A H 0.9814 -0.2204 0.2061 0.721(4) 2 i calc Uiso 0.08200
H34B H 1.0505 -0.1959 0.1214 0.721(4) 2 i calc Uiso 0.08200
H34C H 1.0840 -0.2878 0.1818 0.721(4) 2 i calc Uiso 0.08200
C35A C 1.2017(3) -0.1571(3) 0.1942(3) 0.721(4) 2 i d Uani 0.0645(11)
H35A H 1.2361 -0.2222 0.1846 0.721(4) 2 i calc Uiso 0.09700
H35B H 1.2049 -0.1178 0.1409 0.721(4) 2 i calc Uiso 0.09700
H35C H 1.2327 -0.1289 0.2346 0.721(4) 2 i calc Uiso 0.09700
C33B C 1.0995(2) -0.1607(2) 0.2276(2) 0.279(4) 2 i d Uani 0.0504(7)
H33B H 1.1516 -0.1435 0.1819 0.279(4) 2 i calc Uiso 0.06000
C34B C 1.0494(2) -0.2216(2) 0.1800(2) 0.279(4) 2 i d Uani 0.0549(7)
H34D H 1.0118 -0.1802 0.1401 0.279(4) 2 i calc Uiso 0.08200
H34E H 1.0990 -0.2680 0.1493 0.279(4) 2 i calc Uiso 0.08200
H34F H 1.0052 -0.2559 0.2199 0.279(4) 2 i calc Uiso 0.08200
C35B C 1.1571(7) -0.2027(7) 0.2875(7) 0.279(4) 2 i d Uani 0.0645(11)
H35D H 1.1903 -0.2662 0.2709 0.279(4) 2 i calc Uiso 0.09700
H35E H 1.2061 -0.1624 0.2926 0.279(4) 2 i calc Uiso 0.09700
H35F H 1.1159 -0.2095 0.3418 0.279(4) 2 i calc Uiso 0.09700
C36 C 0.9595(2) -0.0665(2) 0.3077(1) 1.000 2 i d Uani 0.0317(5)
H36A H 0.9313 -0.1251 0.3036 1.000 2 i calc Uiso 0.03800
H36B H 0.9089 -0.0104 0.2972 1.000 2 i calc Uiso 0.03800
C37 C 0.9855(2) -0.0655(3) 0.3957(2) 1.000 2 i d Uani 0.0608(8)
H37A H 1.0260 -0.1276 0.4100 1.000 2 i calc Uiso 0.07300
H37B H 1.0254 -0.0144 0.3964 1.000 2 i calc Uiso 0.07300
C38 C 0.9000(2) -0.0496(2) 0.4599(1) 1.000 2 i d Uani 0.0391(5)
C39 C 0.8317(2) -0.0357(2) 0.5118(1) 1.000 2 i d Uani 0.0413(5)
C40 C 0.7503(2) -0.0193(3) 0.5805(2) 1.000 2 i d Uani 0.0707(9)
H40A H 0.7642 -0.0638 0.6290 1.000 2 i calc Uiso 0.10600
H40B H 0.6897 -0.0301 0.5616 1.000 2 i calc Uiso 0.10600
H40C H 0.7426 0.0468 0.5967 1.000 2 i calc Uiso 0.10600
K3 K 0.8993(0) 0.3414(0) 0.2059(0) 1.000 2 i d Uani 0.02865(10)
O41 O 0.7280(1) 0.3666(1) 0.1444(1) 1.000 2 i d Uani 0.0263(3)
C42 C 0.6946(1) 0.4103(1) 0.0732(1) 1.000 2 i d Uani 0.0243(4)
C43 C 0.5981(2) 0.3754(1) 0.0632(1) 1.000 2 i d Uani 0.0292(4)
F44 F 0.6043(1) 0.2793(1) 0.0703(1) 1.000 2 i d Uani 0.0406(3)
F45 F 0.5271(1) 0.4078(1) 0.1241(1) 1.000 2 i d Uani 0.0436(3)
F46 F 0.5636(1) 0.4040(1) -0.0099(1) 1.000 2 i d Uani 0.0405(3)
C47 C 0.7703(2) 0.3807(2) -0.0032(1) 1.000 2 i d Uani 0.0316(5)
F48 F 0.7509(1) 0.4265(1) -0.0769(1) 1.000 2 i d Uani 0.0442(3)
F49 F 0.8600(1) 0.3933(1) 0.0071(1) 1.000 2 i d Uani 0.0400(3)
F50 F 0.7778(1) 0.2856(1) -0.0140(1) 1.000 2 i d Uani 0.0436(3)
C51 C 0.6670(2) 0.5222(1) 0.0706(1) 1.000 2 i d Uani 0.0281(4)
H51A H 0.6224 0.5430 0.0278 1.000 2 i calc Uiso 0.03400
H51B H 0.6305 0.5404 0.1258 1.000 2 i calc Uiso 0.03400
N52 N 0.7496(1) 0.5744(1) 0.0517(1) 1.000 2 i d Uani 0.0314(4)
C53 C 0.7233(2) 0.6720(2) 0.0122(2) 1.000 2 i d Uani 0.0496(7)
H53 H 0.7791 0.7068 0.0151 1.000 2 i calc Uiso 0.05900
C54 C 0.6316(2) 0.7310(2) 0.0573(2) 1.000 2 i d Uani 0.0647(9)
H54A H 0.5733 0.7075 0.0456 1.000 2 i calc Uiso 0.09700
H54B H 0.6286 0.7986 0.0372 1.000 2 i calc Uiso 0.09700
H54C H 0.6343 0.7245 0.1180 1.000 2 i calc Uiso 0.09700
C55 C 0.7161(3) 0.6676(2) -0.0808(2) 1.000 2 i d Uani 0.0690(9)
H55A H 0.7776 0.6331 -0.1085 1.000 2 i calc Uiso 0.10300
H55B H 0.7041 0.7329 -0.1070 1.000 2 i calc Uiso 0.10300
H55C H 0.6620 0.6340 -0.0867 1.000 2 i calc Uiso 0.10300
C56 C 0.8023(2) 0.5738(2) 0.1235(1) 1.000 2 i d Uani 0.0324(5)
H56A H 0.7937 0.5160 0.1614 1.000 2 i calc Uiso 0.03900
H56B H 0.7749 0.6310 0.1554 1.000 2 i calc Uiso 0.03900
C57 C 0.9114(2) 0.5739(2) 0.0946(2) 1.000 2 i d Uani 0.0488(6)
H57A H 0.9339 0.5274 0.0508 1.000 2 i calc Uiso 0.05900
H57B H 0.9203 0.6383 0.0684 1.000 2 i calc Uiso 0.05900
C58 C 0.9732(2) 0.5498(2) 0.1621(2) 1.000 2 i d Uani 0.0437(6)
C59 C 1.0258(2) 0.5321(3) 0.2139(2) 1.000 2 i d Uani 0.0765(8)
C60 C 1.0947(2) 0.5176(2) 0.2759(2) 1.000 2 i d Uani 0.0765(8)
H60A H 1.1402 0.5640 0.2628 1.000 2 i calc Uiso 0.11500
H60B H 1.1316 0.4523 0.2742 1.000 2 i calc Uiso 0.11500
H60C H 1.0584 0.5267 0.3322 1.000 2 i calc Uiso 0.11500
K4 K 0.7444(0) 0.1656(0) 0.146(0) 1.000 2 i d Uani 0.02869(10)
O61 O 0.6477(1) 0.1650(1) 0.2997(1) 1.000 2 i d Uani 0.0269(3)
C62 C 0.5629(2) 0.1331(1) 0.3313(1) 1.000 2 i d Uani 0.0271(4)
C63 C 0.5311(2) 0.1662(2) 0.4219(1) 1.000 2 i d Uani 0.0352(5)
F64 F 0.4477(1) 0.1391(1) 0.4614(1) 1.000 2 i d Uani 0.0490(4)
F65 F 0.5192(1) 0.2619(1) 0.4260(1) 1.000 2 i d Uani 0.0454(3)
F66 F 0.6010(1) 0.1300(1) 0.4702(1) 1.000 2 i d Uani 0.0499(4)
C67 C 0.4825(2) 0.1786(2) 0.2768(1) 1.000 2 i d Uani 0.0327(5)
F68 F 0.4666(1) 0.2756(1) 0.2756(1) 1.000 2 i d Uani 0.0423(3)
F69 F 0.3945(1) 0.1523(1) 0.3019(1) 1.000 2 i d Uani 0.0483(3)
F70 F 0.5076(1) 0.1580(1) 0.1966(1) 1.000 2 i d Uani 0.0424(3)
C71 C 0.5668(2) 0.0220(1) 0.3408(1) 1.000 2 i d Uani 0.0311(5)
H71A H 0.6103 -0.0052 0.3832 1.000 2 i calc Uiso 0.03700
H71B H 0.5003 0.0078 0.3623 1.000 2 i calc Uiso 0.03700
N72 N 0.6016(1) -0.0255(1) 0.2627(1) 1.000 2 i d Uani 0.0291(4)
C73 C 0.5482(2) -0.1037(2) 0.2509(1) 1.000 2 i d Uani 0.0359(5)
H73 H 0.5822 -0.1341 0.1985 1.000 2 i calc Uiso 0.04300
C74 C 0.5497(3) -0.1828(2) 0.3205(2) 1.000 2 i d Uani 0.0656(9)
H74A H 0.6174 -0.2056 0.3309 1.000 2 i calc Uiso 0.09800
H74B H 0.5219 -0.2360 0.3038 1.000 2 i calc Uiso 0.09800
H74C H 0.5108 -0.1580 0.3720 1.000 2 i calc Uiso 0.09800
C75 C 0.4448(2) -0.0649(2) 0.2349(2) 1.000 2 i d Uani 0.0539(7)
H75A H 0.4067 -0.0393 0.2863 1.000 2 i calc Uiso 0.08100
H75B H 0.4147 -0.1166 0.2181 1.000 2 i calc Uiso 0.08100
H75C H 0.4456 -0.0137 0.1898 1.000 2 i calc Uiso 0.08100
C76 C 0.7075(2) -0.0555(2) 0.2535(2) 1.000 2 i d Uani 0.0401(5)
H76A H 0.7236 -0.1063 0.2979 1.000 2 i calc Uiso 0.04800
H76B H 0.7389 -0.0002 0.2622 1.000 2 i calc Uiso 0.04800
C77 C 0.7506(2) -0.0933(2) 0.1677(2) 1.000 2 i d Uani 0.0581(8)
H77A H 0.8227 -0.0964 0.1606 1.000 2 i calc Uiso 0.07000
H77B H 0.7369 -0.1593 0.1666 1.000 2 i calc Uiso 0.07000
C78 C 0.7111(2) -0.0332(2) 0.0954(2) 1.000 2 i d Uani 0.0621(9)
C79 C 0.6759(4) 0.0121(3) 0.0414(2) 1.000 2 i d Uani 0.1068(12)
C80 C 0.6261(4) 0.0675(3) -0.0248(2) 1.000 2 i d Uani 0.1068(12)
H80A H 0.6279 0.0269 -0.0713 1.000 2 i calc Uiso 0.16000
H80B H 0.6591 0.1225 -0.0452 1.000 2 i calc Uiso 0.16000
H80C H 0.5579 0.0905 -0.0024 1.000 2 i calc Uiso 0.16000

loop_
_atom_type_symbol
K
O
C
F
H
N

loop_
_geom_angle_atom_site_label_1
_geom_angle_atom_site_label_2
_geom_angle_atom_site_label_3
_geom_angle_site_symmetry_1
_geom_angle_site_symmetry_2
_geom_angle_site_symmetry_3
_geom_angle
_geom_angle_publ_flag
O41 K1 O1 . . . 87.32(4) no
O41 K1 O61 . . . 91.26(4) no
O1 K1 O61 . . . 88.97(4) no
O41 K1 F68 . . . 105.16(4) no
O1 K1 F68 . . . 147.50(4) no
O61 K1 F68 . . . 61.39(4) no
O41 K1 F65 . . . 150.97(4) no
O1 K1 F65 . . . 99.21(4) no
O61 K1 F65 . . . 60.85(4) no
F68 K1 F65 . . . 56.08(4) no
O41 K1 C18 . . . 110.88(5) no
O1 K1 C18 . . . 106.49(5) no
O61 K1 C18 . . . 153.14(5) no
F68 K1 C18 . . . 97.01(5) no
F65 K1 C18 . . . 94.44(5) no
O41 K1 F45 . . . 56.87(4) no
O1 K1 F45 . . . 143.35(4) no
O61 K1 F45 . . . 98.50(4) no
F68 K1 F45 . . . 60.79(4) no
F65 K1 F45 . . . 115.81(4) no
C18 K1 F45 . . . 82.29(5) no
O41 K1 C16 . . . 99.28(5) no
O1 K1 C16 . . . 62.42(4) no
O61 K1 C16 . . . 148.68(5) no
F68 K1 C16 . . . 140.71(5) no
F65 K1 C16 . . . 108.85(4) no
C18 K1 C16 . . . 44.94(5) no
F45 K1 C16 . . . 111.99(4) no
O41 K1 C19 . . . 102.95(5) no
O1 K1 C19 . . . 125.60(5) no
O61 K1 C19 . . . 142.61(5) no
F68 K1 C19 . . . 81.43(5) no
F65 K1 C19 . . . 96.14(5) no
C18 K1 C19 . . . 20.10(5) no
F45 K1 C19 . . . 63.48(5) no
C16 K1 C19 . . . 63.21(5) no
O41 K1 C62 . . . 106.85(4) no
O1 K1 C62 . . . 104.04(5) no
O61 K1 C62 . . . 21.43(4) no
F68 K1 C62 . . . 43.86(4) no
F65 K1 C62 . . . 44.13(4) no
C18 K1 C62 . . . 131.85(5) no
F45 K1 C62 . . . 94.58(4) no
C16 K1 C62 . . . 150.12(5) no
C19 K1 C62 . . . 122.47(6) no
O41 K1 C17 . . . 118.18(5) no
O1 K1 C17 . . . 82.59(5) no
O61 K1 C17 . . . 148.73(5) no
F68 K1 C17 . . . 115.28(5) no
F65 K1 C17 . . . 90.77(5) no
C18 K1 C17 . . . 25.14(5) no
F45 K1 C17 . . . 106.22(4) no
C16 K1 C17 . . . 25.78(5) no
C19 K1 C17 . . . 45.23(5) no
C62 K1 C17 . . . 134.81(5) no
O41 K1 K4 . . . 47.55(3) no
O1 K1 K4 . . . 89.14(3) no
O61 K1 K4 . . . 43.76(3) no
F68 K1 K4 . . . 78.58(3) no
F65 K1 K4 . . . 103.95(3) no
C18 K1 K4 . . . 153.71(4) no
F45 K1 K4 . . . 72.90(3) no
C16 K1 K4 . . . 139.15(4) no
C19 K1 K4 . . . 136.36(4) no
C62 K1 K4 . . . 60.42(3) no
C17 K1 K4 . . . 164.13(4) no
C2 O1 K3 . . . 123.31(12) no
C2 O1 K1 . . . 135.88(12) no
K3 O1 K1 . . . 92.39(4) no
C2 O1 K2 . . . 112.29(11) no
K3 O1 K2 . . . 90.93(4) no
K1 O1 K2 . . . 89.75(4) no
O1 C2 C3 . . . 109.06(17) no
O1 C2 C7 . . . 108.60(16) no
C3 C2 C7 . . . 108.01(17) no
O1 C2 C11 . . . 115.79(16) no
C3 C2 C11 . . . 110.27(16) no
C7 C2 C11 . . . 104.78(17) no
O1 C2 K2 . . . 46.51(9) no
C3 C2 K2 . . . 84.28(11) no
C7 C2 K2 . . . 80.35(11) no
C11 C2 K2 . . . 161.45(12) no
F6 C3 F4 . . . 107.21(18) no
F6 C3 F5 . . . 105.13(18) no
F4 C3 F5 . . . 105.96(17) no
F6 C3 C2 . . . 111.71(17) no
F4 C3 C2 . . . 114.58(18) no
F5 C3 C2 . . . 111.63(17) no
C3 F5 K2 . . . 110.82(11) no
F10 C7 F8 . . . 106.94(19) no
F10 C7 F9 . . . 105.16(18) no
F8 C7 F9 . . . 105.88(17) no
F10 C7 C2 . . . 109.83(17) no
F8 C7 C2 . . . 114.62(19) no
F9 C7 C2 . . . 113.77(18) no
C7 F9 K2 . . . 118.71(12) no
C7 F10 K3 . . . 108.22(12) no
N12 C11 C2 . . . 115.37(17) no
N12 C11 H11A . . . 108.40 no
C2 C11 H11A . . . 108.40 no
N12 C11 H11B . . . 108.40 no
C2 C11 H11B . . . 108.40 no
H11A C11 H11B . . . 107.50 no
C11 N12 C16 . . . 112.97(15) no
C11 N12 C13 . . . 114.35(17) no
C16 N12 C13 . . . 111.82(16) no
N12 C13 C15 . . . 110.49(19) no
N12 C13 C14 . . . 114.14(19) no
C15 C13 C14 . . . 111.7(2) no
N12 C13 H13 . . . 106.70 no
C15 C13 H13 . . . 106.70 no
C14 C13 H13 . . . 106.70 no
C13 C14 H14A . . . 109.50 no
C13 C14 H14B . . . 109.50 no
H14A C14 H14B . . . 109.50 no
C13 C14 H14C . . . 109.50 no
H14A C14 H14C . . . 109.50 no
H14B C14 H14C . . . 109.50 no
C13 C15 H15A . . . 109.50 no
C13 C15 H15B . . . 109.50 no
H15A C15 H15B . . . 109.50 no
C13 C15 H15C . . . 109.50 no
H15A C15 H15C . . . 109.50 no
H15B C15 H15C . . . 109.50 no
N12 C16 C17 . . . 110.64(16) no
N12 C16 K1 . . . 119.21(12) no
C17 C16 K1 . . . 79.23(11) no
N12 C16 H16A . . . 109.50 no
C17 C16 H16A . . . 109.50 no
N12 C16 H16B . . . 109.50 no
C17 C16 H16B . . . 109.50 no
K1 C16 H16B . . . 123.40 no
H16A C16 H16B . . . 108.10 no
C18 C17 C16 . . . 114.29(17) no
C18 C17 K1 . . . 66.49(11) no
C16 C17 K1 . . . 74.99(11) no
C18 C17 H17A . . . 108.70 no
C16 C17 H17A . . . 108.70 no
K1 C17 H17A . . . 73.70 no
C18 C17 H17B . . . 108.70 no
C16 C17 H17B . . . 108.70 no
K1 C17 H17B . . . 175.10 no
H17A C17 H17B . . . 107.60 no
C19 C18 C17 . . . 177.9(2) no
C19 C18 K1 . . . 92.25(15) no
C17 C18 K1 . . . 88.37(13) no
C18 C19 C20 . . . 176.2(2) no
C18 C19 K1 . . . 67.65(14) no
C20 C19 K1 . . . 115.47(17) no
C19 C20 H20A . . . 109.50 no
C19 C20 H20B . . . 109.50 no
H20A C20 H20B . . . 109.50 no
C19 C20 H20C . . . 109.50 no
H20A C20 H20C . . . 109.50 no
H20B C20 H20C . . . 109.50 no
O61 K2 O21 . . . 88.80(4) no
O61 K2 F9 . . . 150.81(4) no
O21 K2 F9 . . . 94.45(4) no
O61 K2 O1 . . . 90.16(4) no
O21 K2 O1 . . . 90.56(4) no
F9 K2 O1 . . . 60.86(4) no
O61 K2 F5 . . . 110.12(4) no
O21 K2 F5 . . . 144.21(4) no
F9 K2 F5 . . . 54.37(4) no
O1 K2 F5 . . . 60.43(4) no
O61 K2 F66 . . . 55.69(4) no
O21 K2 F66 . . . 142.84(4) no
F9 K2 F66 . . . 121.66(4) no
O1 K2 F66 . . . 99.24(4) no
F5 K2 F66 . . . 67.93(4) no
O61 K2 C38 . . . 121.05(5) no
O21 K2 C38 . . . 101.90(5) no
F9 K2 C38 . . . 86.66(5) no
O1 K2 C38 . . . 146.17(5) no
F5 K2 C38 . . . 93.99(5) no
F66 K2 C38 . . . 89.62(5) no
O61 K2 C39 . . . 112.26(5) no
O21 K2 C39 . . . 121.69(5) no
F9 K2 C39 . . . 90.57(5) no
O1 K2 C39 . . . 139.57(5) no
F5 K2 C39 . . . 79.95(5) no
F66 K2 C39 . . . 70.54(5) no
C38 K2 C39 . . . 20.52(6) no
O61 K2 C2 . . . 107.01(4) no
O21 K2 C2 . . . 103.36(5) no
F9 K2 C2 . . . 44.06(4) no
O1 K2 C2 . . . 21.20(4) no
F5 K2 C2 . . . 42.94(4) no
F66 K2 C2 . . . 97.93(4) no
C38 K2 C2 . . . 125.47(5) no
C39 K2 C2 . . . 119.07(5) no
O61 K2 C36 . . . 107.47(5) no
O21 K2 C36 . . . 60.14(4) no
F9 K2 C36 . . . 99.19(5) no
O1 K2 C36 . . . 144.46(5) no
F5 K2 C36 . . . 134.01(4) no
F66 K2 C36 . . . 116.23(5) no
C38 K2 C36 . . . 42.98(5) no
C39 K2 C36 . . . 61.71(6) no
C2 K2 C36 . . . 141.10(5) no
O61 K2 K4 . . . 43.90(3) no
O21 K2 K4 . . . 44.95(3) no
F9 K2 K4 . . . 130.99(3) no
O1 K2 K4 . . . 88.82(3) no
F5 K2 K4 . . . 142.26(3) no
F66 K2 K4 . . . 99.16(3) no
C38 K2 K4 . . . 122.11(4) no
C39 K2 K4 . . . 130.84(4) no
C2 K2 K4 . . . 109.85(3) no
C36 K2 K4 . . . 83.72(3) no
O61 K2 K1 . . . 45.51(3) no
O21 K2 K1 . . . 91.38(3) no
F9 K2 K1 . . . 105.35(3) no
O1 K2 K1 . . . 44.71(3) no
F5 K2 K1 . . . 82.22(3) no
F66 K2 K1 . . . 72.09(3) no
C38 K2 K1 . . . 161.45(5) no
C39 K2 K1 . . . 142.36(5) no
C2 K2 K1 . . . 62.24(3) no
C36 K2 K1 . . . 143.77(4) no
K4 K2 K1 . . . 60.07(1) no
C22 O21 K4 . . . 122.54(12) no
C22 O21 K2 . . . 142.00(12) no
K4 O21 K2 . . . 89.61(4) no
C22 O21 K3 . . . 110.00(12) no
K4 O21 K3 . . . 88.70(4) no
K2 O21 K3 . . . 88.45(4) no
O21 C22 C27 . . . 109.47(17) no
O21 C22 C23 . . . 108.34(16) no
C27 C22 C23 . . . 108.5(2) no
O21 C22 C31 . . . 116.66(18) no
C27 C22 C31 . . . 109.45(17) no
C23 C22 C31 . . . 104.08(17) no
O21 C22 K3 . . . 48.62(9) no
C27 C22 K3 . . . 80.34(12) no
C23 C22 K3 . . . 82.34(11) no
C31 C22 K3 . . . 165.22(14) no
F26 C23 F24 . . . 106.03(19) no
F26 C23 F25 . . . 106.5(2) no
F24 C23 F25 . . . 105.4(2) no
F26 C23 C22 . . . 115.3(2) no
F24 C23 C22 . . . 113.19(19) no
F25 C23 C22 . . . 109.80(19) no
C23 F24 K3 . . . 119.85(12) no
C23 F25 K4 . . . 106.34(12) no
F29 C27 F30 . . . 107.3(2) no
F29 C27 F28 . . . 105.2(2) no
F30 C27 F28 . . . 106.0(2) no
F29 C27 C22 . . . 111.7(2) no
F30 C27 C22 . . . 114.5(2) no
F28 C27 C22 . . . 111.5(2) no
C27 F28 K3 . . . 113.47(13) no
N32 C31 C22 . . . 115.30(17) no
N32 C31 H31A . . . 108.40 no
C22 C31 H31A . . . 108.40 no
N32 C31 H31B . . . 108.40 no
C22 C31 H31B . . . 108.40 no
H31A C31 H31B . . . 107.50 no
C36 N32 C31 . . . 112.41(16) no
C36 N32 C33A . . . 112.44(18) no
C31 N32 C33A . . . 112.86(17) no
C36 N32 C33B . . . 112.44(18) no
C31 N32 C33B . . . 112.86(17) no
C35A C33A N32 . . . 111.7(3) no
C35A C33A C34A . . . 114.4(3) no
N32 C33A C34A . . . 114.7(2) no
C35A C33A H33A . . . 105.00 no
N32 C33A H33A . . . 105.00 no
C34A C33A H33A . . . 105.00 no
C33A C34A H34A . . . 109.50 no
C33A C34A H34B . . . 109.50 no
H34A C34A H34B . . . 109.50 no
C33A C34A H34C . . . 109.50 no
H34A C34A H34C . . . 109.50 no
H34B C34A H34C . . . 109.50 no
C33A C35A H35A . . . 109.50 no
C33A C35A H35B . . . 109.50 no
H35A C35A H35B . . . 109.50 no
C33A C35A H35C . . . 109.50 no
H35A C35A H35C . . . 109.50 no
H35B C35A H35C . . . 109.50 no
C35B C33B N32 . . . 116.4(5) no
C35B C33B C34B . . . 120.5(5) no
N32 C33B C34B . . . 114.7(2) no
C35B C33B H33B . . . 99.80 no
N32 C33B H33B . . . 99.80 no
C34B C33B H33B . . . 99.80 no
C33B C34B H34D . . . 109.50 no
C33B C34B H34E . . . 109.50 no
H34D C34B H34E . . . 109.50 no
C33B C34B H34F . . . 109.50 no
H34D C34B H34F . . . 109.50 no
H34E C34B H34F . . . 109.50 no
C33B C35B H35D . . . 109.50 no
C33B C35B H35E . . . 109.50 no
H35D C35B H35E . . . 109.50 no
C33B C35B H35F . . . 109.50 no
H35D C35B H35F . . . 109.50 no
H35E C35B H35F . . . 109.50 no
N32 C36 C37 . . . 112.45(19) no
N32 C36 K2 . . . 120.03(12) no
C37 C36 K2 . . . 80.70(14) no
N32 C36 H36A . . . 109.10 no
C37 C36 H36A . . . 109.10 no
K2 C36 H36A . . . 121.30 no
N32 C36 H36B . . . 109.10 no
C37 C36 H36B . . . 109.10 no
H36A C36 H36B . . . 107.80 no
C38 C37 C36 . . . 113.5(2) no
C38 C37 H37A . . . 108.90 no
C36 C37 H37A . . . 108.90 no
C38 C37 H37B . . . 108.90 no
C36 C37 H37B . . . 108.90 no
H37A C37 H37B . . . 107.70 no
C39 C38 C37 . . . 179.0(3) no
C39 C38 K2 . . . 85.87(17) no
C37 C38 K2 . . . 93.69(16) no
C38 C39 C40 . . . 176.7(3) no
C38 C39 K2 . . . 73.61(16) no
C40 C39 K2 . . . 108.53(18) no
C39 C40 H40A . . . 109.50 no
C39 C40 H40B . . . 109.50 no
H40A C40 H40B . . . 109.50 no
C39 C40 H40C . . . 109.50 no
H40A C40 H40C . . . 109.50 no
H40B C40 H40C . . . 109.50 no
O1 K3 O41 . . . 86.82(4) no
O1 K3 F24 . . . 148.20(4) no
O41 K3 F24 . . . 88.56(5) no
O1 K3 O21 . . . 90.05(4) no
O41 K3 O21 . . . 91.68(4) no
F24 K3 O21 . . . 58.64(4) no
O1 K3 F28 . . . 116.57(5) no
O41 K3 F28 . . . 142.50(5) no
F24 K3 F28 . . . 55.79(5) no
O21 K3 F28 . . . 61.42(4) no
O1 K3 F10 . . . 57.61(4) no
O41 K3 F10 . . . 143.07(4) no
F24 K3 F10 . . . 126.56(5) no
O21 K3 F10 . . . 97.48(4) no
F28 K3 F10 . . . 70.78(5) no
O1 K3 C58 . . . 107.74(6) no
O41 K3 C58 . . . 103.52(5) no
F24 K3 C58 . . . 103.94(6) no
O21 K3 C58 . . . 156.98(5) no
F28 K3 C58 . . . 96.84(5) no
F10 K3 C58 . . . 80.78(5) no
O1 K3 F49 . . . 137.94(4) no
O41 K3 F49 . . . 52.28(4) no
F24 K3 F49 . . . 52.97(4) no
O21 K3 F49 . . . 99.44(4) no
F28 K3 F49 . . . 103.74(5) no
F10 K3 F49 . . . 156.65(4) no
C58 K3 F49 . . . 77.34(5) no
O1 K3 C59 . . . 99.85(7) no
O41 K3 C59 . . . 121.78(6) no
F24 K3 C59 . . . 109.24(7) no
O21 K3 C59 . . . 145.32(6) no
F28 K3 C59 . . . 84.64(7) no
F10 K3 C59 . . . 62.12(6) no
C58 K3 C59 . . . 19.63(6) no
F49 K3 C59 . . . 95.14(6) no
O1 K3 C22 . . . 107.84(5) no
O41 K3 C22 . . . 104.04(5) no
F24 K3 C22 . . . 43.39(4) no
O21 K3 C22 . . . 21.37(4) no
F28 K3 C22 . . . 42.93(5) no
F10 K3 C22 . . . 96.84(4) no
C58 K3 C22 . . . 135.66(6) no
F49 K3 C22 . . . 93.15(4) no
C59 K3 C22 . . . 127.27(7) no
O1 K3 K4 . . . 89.11(3) no
O41 K3 K4 . . . 47.24(3) no
F24 K3 K4 . . . 65.23(4) no
O21 K3 K4 . . . 44.47(3) no
F28 K3 K4 . . . 101.27(3) no
F10 K3 K4 . . . 131.97(3) no
C58 K3 K4 . . . 146.39(5) no
F49 K3 K4 . . . 70.99(3) no
C59 K3 K4 . . . 165.81(5) no
C22 K3 K4 . . . 58.64(4) no
O1 K3 K2 . . . 45.21(3) no
O41 K3 K2 . . . 89.63(3) no
F24 K3 K2 . . . 103.35(3) no
O21 K3 K2 . . . 44.84(3) no
F28 K3 K2 . . . 88.11(4) no
F10 K3 K2 . . . 72.84(3) no
C58 K3 K2 . . . 149.88(5) no
F49 K3 K2 . . . 130.36(3) no
C59 K3 K2 . . . 134.25(5) no
C22 K3 K2 . . . 63.44(4) no
K4 K3 K2 . . . 59.40(1) no
C42 O41 K1 . . . 125.69(11) no
C42 O41 K3 . . . 134.86(12) no
K1 O41 K3 . . . 93.33(4) no
C42 O41 K4 . . . 111.43(11) no
K1 O41 K4 . . . 88.90(4) no
K3 O41 K4 . . . 88.47(4) no
O41 C42 C47 . . . 109.10(16) no
O41 C42 C43 . . . 108.93(16) no
C47 C42 C43 . . . 107.92(16) no
O41 C42 C51 . . . 116.42(15) no
C47 C42 C51 . . . 109.89(16) no
C43 C42 C51 . . . 104.20(15) no
F46 C43 F45 . . . 106.40(16) no
F46 C43 F44 . . . 105.66(16) no
F45 C43 F44 . . . 105.52(16) no
F46 C43 C42 . . . 114.96(17) no
F45 C43 C42 . . . 109.97(16) no
F44 C43 C42 . . . 113.65(16) no
C43 F44 K4 . . . 121.93(11) no
C43 F45 K1 . . . 104.73(11) no
F49 C47 F48 . . . 107.12(17) no
F49 C47 F50 . . . 105.17(17) no
F48 C47 F50 . . . 105.89(16) no
F49 C47 C42 . . . 111.86(16) no
F48 C47 C42 . . . 115.13(17) no
F50 C47 C42 . . . 111.03(17) no
C47 F49 K3 . . . 111.05(11) no
C47 F50 K4 . . . 113.85(11) no
N52 C51 C42 . . . 115.14(16) no
N52 C51 H51A . . . 108.50 no
C42 C51 H51A . . . 108.50 no
N52 C51 H51B . . . 108.50 no
C42 C51 H51B . . . 108.50 no
H51A C51 H51B . . . 107.50 no
C51 N52 C56 . . . 112.85(16) no
C51 N52 C53 . . . 113.20(17) no
C56 N52 C53 . . . 112.62(17) no
N52 C53 C55 . . . 110.5(2) no
N52 C53 C54 . . . 114.3(2) no
C55 C53 C54 . . . 111.6(2) no
N52 C53 H53 . . . 106.60 no
C55 C53 H53 . . . 106.60 no
C54 C53 H53 . . . 106.60 no
C53 C54 H54A . . . 109.50 no
C53 C54 H54B . . . 109.50 no
H54A C54 H54B . . . 109.50 no
C53 C54 H54C . . . 109.50 no
H54A C54 H54C . . . 109.50 no
H54B C54 H54C . . . 109.50 no
C53 C55 H55A . . . 109.50 no
C53 C55 H55B . . . 109.50 no
H55A C55 H55B . . . 109.50 no
C53 C55 H55C . . . 109.50 no
H55A C55 H55C . . . 109.50 no
H55B C55 H55C . . . 109.50 no
N52 C56 C57 . . . 110.82(18) no
N52 C56 H56A . . . 109.50 no
C57 C56 H56A . . . 109.50 no
N52 C56 H56B . . . 109.50 no
C57 C56 H56B . . . 109.50 no
H56A C56 H56B . . . 108.10 no
C58 C57 C56 . . . 114.2(2) no
C58 C57 H57A . . . 108.70 no
C56 C57 H57A . . . 108.70 no
C58 C57 H57B . . . 108.70 no
C56 C57 H57B . . . 108.70 no
H57A C57 H57B . . . 107.60 no
C59 C58 C57 . . . 177.1(3) no
C59 C58 K3 . . . 90.7(2) no
C57 C58 K3 . . . 91.47(15) no
C58 C59 C60 . . . 175.1(3) no
C58 C59 K3 . . . 69.68(19) no
C60 C59 K3 . . . 115.13(19) no
C59 C60 H60A . . . 109.50 no
C59 C60 H60B . . . 109.50 no
H60A C60 H60B . . . 109.50 no
C59 C60 H60C . . . 109.50 no
H60A C60 H60C . . . 109.50 no
H60B C60 H60C . . . 109.50 no
O61 K4 F44 . . . 96.98(4) no
O61 K4 O21 . . . 89.07(4) no
F44 K4 O21 . . . 150.07(4) no
O61 K4 O41 . . . 89.07(4) no
F44 K4 O41 . . . 59.88(4) no
O21 K4 O41 . . . 91.10(4) no
O61 K4 F50 . . . 143.88(4) no
F44 K4 F50 . . . 54.63(4) no
O21 K4 F50 . . . 105.66(4) no
O41 K4 F50 . . . 58.51(4) no
O61 K4 F25 . . . 145.56(4) no
F44 K4 F25 . . . 117.09(4) no
O21 K4 F25 . . . 59.08(4) no
O41 K4 F25 . . . 103.18(4) no
F50 K4 F25 . . . 65.03(4) no
O61 K4 C78 . . . 99.38(6) no
F44 K4 C78 . . . 99.01(8) no
O21 K4 C78 . . . 108.91(8) no
O41 K4 C78 . . . 158.26(8) no
F50 K4 C78 . . . 106.30(7) no
F25 K4 C78 . . . 81.05(6) no
O61 K4 C79 . . . 109.62(8) no
F44 K4 C79 . . . 79.75(10) no
O21 K4 C79 . . . 125.67(11) no
O41 K4 C79 . . . 137.56(9) no
F50 K4 C79 . . . 88.57(8) no
F25 K4 C79 . . . 82.86(10) no
C78 K4 C79 . . . 20.86(10) no
O61 K4 F70 . . . 53.99(4) no
F44 K4 F70 . . . 56.23(4) no
O21 K4 F70 . . . 142.08(4) no
O41 K4 F70 . . . 96.02(4) no
F50 K4 F70 . . . 109.79(4) no
F25 K4 F70 . . . 151.56(4) no
C78 K4 F70 . . . 73.62(6) no
C79 K4 F70 . . . 68.87(10) no
O61 K4 C76 . . . 61.04(5) no
F44 K4 C76 . . . 122.39(5) no
O21 K4 C76 . . . 86.13(5) no
O41 K4 C76 . . . 149.99(5) no
F50 K4 C76 . . . 150.41(5) no
F25 K4 C76 . . . 100.92(5) no
C78 K4 C76 . . . 44.27(8) no
C79 K4 C76 . . . 63.10(8) no
F70 K4 C76 . . . 69.49(4) no
O61 K4 K2 . . . 43.68(3) no
F44 K4 K2 . . . 132.09(3) no
O21 K4 K2 . . . 45.44(3) no
O41 K4 K2 . . . 88.41(3) no
F50 K4 K2 . . . 138.23(3) no
F25 K4 K2 . . . 103.80(3) no
C78 K4 K2 . . . 111.54(8) no
C79 K4 K2 . . . 131.55(8) no
F70 K4 K2 . . . 97.45(2) no
C76 K4 K2 . . . 68.55(4) no
O61 K4 K1 . . . 45.58(3) no
F44 K4 K1 . . . 72.55(3) no
O21 K4 K1 . . . 91.84(3) no
O41 K4 K1 . . . 43.54(3) no
F50 K4 K1 . . . 100.13(3) no
F25 K4 K1 . . . 138.23(4) no
C78 K4 K1 . . . 139.92(5) no
C79 K4 K1 . . . 137.76(10) no
F70 K4 K1 . . . 69.30(2) no
C76 K4 K1 . . . 106.62(4) no
K2 K4 K1 . . . 60.19(1) no
C62 O61 K2 . . . 128.68(11) no
C62 O61 K4 . . . 130.88(11) no
K2 O61 K4 . . . 92.42(4) no
C62 O61 K1 . . . 111.19(11) no
K2 O61 K1 . . . 91.01(4) no
K4 O61 K1 . . . 90.66(4) no
O61 C62 C67 . . . 109.05(16) no
O61 C62 C63 . . . 108.59(16) no
C67 C62 C63 . . . 108.31(17) no
O61 C62 C71 . . . 116.38(17) no
C67 C62 C71 . . . 109.50(16) no
C63 C62 C71 . . . 104.68(16) no
O61 C62 K1 . . . 47.37(9) no
C67 C62 K1 . . . 81.44(11) no
C63 C62 K1 . . . 82.34(11) no
C71 C62 K1 . . . 163.65(14) no
F66 C63 F64 . . . 106.38(17) no
F66 C63 F65 . . . 105.53(17) no
F64 C63 F65 . . . 105.86(17) no
F66 C63 C62 . . . 109.71(17) no
F64 C63 C62 . . . 115.15(18) no
F65 C63 C62 . . . 113.53(17) no
C63 F65 K1 . . . 115.43(11) no
C63 F66 K2 . . . 109.44(12) no
F70 C67 F69 . . . 106.92(17) no
F70 C67 F68 . . . 105.37(16) no
F69 C67 F68 . . . 105.38(17) no
F70 C67 C62 . . . 111.66(17) no
F69 C67 C62 . . . 114.69(17) no
F68 C67 C62 . . . 112.16(17) no
C67 F68 K1 . . . 116.10(12) no
C67 F70 K4 . . . 108.03(12) no
N72 C71 C62 . . . 113.99(16) no
N72 C71 H71A . . . 108.80 no
C62 C71 H71A . . . 108.80 no
N72 C71 H71B . . . 108.80 no
C62 C71 H71B . . . 108.80 no
H71A C71 H71B . . . 107.60 no
C76 N72 C71 . . . 110.97(17) no
C76 N72 C73 . . . 112.80(17) no
C71 N72 C73 . . . 113.99(17) no
N72 C73 C75 . . . 111.27(19) no
N72 C73 C74 . . . 114.71(19) no
C75 C73 C74 . . . 111.0(2) no
N72 C73 H73 . . . 106.40 no
C75 C73 H73 . . . 106.40 no
C74 C73 H73 . . . 106.40 no
C73 C74 H74A . . . 109.50 no
C73 C74 H74B . . . 109.50 no
H74A C74 H74B . . . 109.50 no
C73 C74 H74C . . . 109.50 no
H74A C74 H74C . . . 109.50 no
H74B C74 H74C . . . 109.50 no
C73 C75 H75A . . . 109.50 no
C73 C75 H75B . . . 109.50 no
H75A C75 H75B . . . 109.50 no
C73 C75 H75C . . . 109.50 no
H75A C75 H75C . . . 109.50 no
H75B C75 H75C . . . 109.50 no
N72 C76 C77 . . . 113.60(19) no
N72 C76 K4 . . . 90.88(12) no
C77 C76 K4 . . . 82.17(15) no
N72 C76 H76A . . . 108.80 no
C77 C76 H76A . . . 108.80 no
K4 C76 H76A . . . 149.80 no
N72 C76 H76B . . . 108.80 no
C77 C76 H76B . . . 108.80 no
H76A C76 H76B . . . 107.70 no
C78 C77 C76 . . . 113.6(2) no
C78 C77 H77A . . . 108.80 no
C76 C77 H77A . . . 108.80 no
C78 C77 H77B . . . 108.80 no
C76 C77 H77B . . . 108.80 no
H77A C77 H77B . . . 107.70 no
C79 C78 C77 . . . 176.5(4) no
C79 C78 K4 . . . 83.7(2) no
C77 C78 K4 . . . 97.55(16) no
C78 C79 C80 . . . 176.7(5) no
C78 C79 K4 . . . 75.4(2) no
C80 C79 K4 . . . 106.0(3) no
C79 C80 H80A . . . 109.50 no
C79 C80 H80B . . . 109.50 no
H80A C80 H80B . . . 109.50 no
C79 C80 H80C . . . 109.50 no
H80A C80 H80C . . . 109.50 no
H80B C80 H80C . . . 109.50 no

loop_
_geom_bond_atom_site_label_1
_geom_bond_atom_site_label_2
_geom_bond_site_symmetry_1
_geom_bond_site_symmetry_2
_geom_bond_distance
_geom_bond_publ_flag
K1 O41 . . 2.6298(13) no
K1 O1 . . 2.6880(14) no
K1 O61 . . 2.7262(14) no
K1 F68 . . 2.7585(14) no
K1 F65 . . 2.8043(14) no
K1 C18 . . 3.172(2) no
K1 F45 . . 3.2152(14) no
K1 C16 . . 3.399(2) no
K1 C19 . . 3.427(2) no
K1 C62 . . 3.455(2) no
K1 C17 . . 3.457(2) no
K1 K4 . . 3.8167(6) no
O1 C2 . . 1.359(2) no
O1 K3 . . 2.6628(14) no
O1 K2 . . 2.7275(14) no
C2 C3 . . 1.545(3) no
C2 C7 . . 1.550(3) no
C2 C11 . . 1.565(3) no
C2 K2 . . 3.479(2) no
C3 F6 . . 1.334(3) no
C3 F4 . . 1.340(2) no
C3 F5 . . 1.358(2) no
F5 K2 . . 2.9529(14) no
C7 F10 . . 1.340(3) no
C7 F8 . . 1.342(2) no
C7 F9 . . 1.347(2) no
F9 K2 . . 2.7144(14) no
F10 K3 . . 3.1002(16) no
C11 N12 . . 1.456(3) no
C11 H11A . . 0.9900 no
C11 H11B . . 0.9900 no
N12 C16 . . 1.458(2) no
N12 C13 . . 1.481(3) no
C13 C15 . . 1.519(3) no
C13 C14 . . 1.532(4) no
C13 H13 . . 1.0000 no
C14 H14A . . 0.9800 no
C14 H14B . . 0.9800 no
C14 H14C . . 0.9800 no
C15 H15A . . 0.9800 no
C15 H15B . . 0.9800 no
C15 H15C . . 0.9800 no
C16 C17 . . 1.531(3) no
C16 H16A . . 0.9900 no
C16 H16B . . 0.9900 no
C17 C18 . . 1.469(3) no
C17 H17A . . 0.9900 no
C17 H17B . . 0.9900 no
C18 C19 . . 1.178(3) no
C19 C20 . . 1.464(3) no
C20 H20A . . 0.9800 no
C20 H20B . . 0.9800 no
C20 H20C . . 0.9800 no
K2 O61 . . 2.6296(14) no
K2 O21 . . 2.7106(13) no
K2 F66 . . 3.1664(16) no
K2 C38 . . 3.213(2) no
K2 C39 . . 3.341(2) no
K2 C36 . . 3.536(2) no
K2 K4 . . 3.8040(6) no
O21 C22 . . 1.359(2) no
O21 K4 . . 2.6876(14) no
O21 K3 . . 2.7979(14) no
C22 C27 . . 1.543(3) no
C22 C23 . . 1.552(3) no
C22 C31 . . 1.561(3) no
C22 K3 . . 3.504(2) no
C23 F26 . . 1.339(3) no
C23 F24 . . 1.342(3) no
C23 F25 . . 1.350(3) no
F24 K3 . . 2.7792(14) no
F25 K4 . . 2.9942(16) no
C27 F29 . . 1.333(3) no
C27 F30 . . 1.340(3) no
C27 F28 . . 1.358(3) no
F28 K3 . . 2.8195(15) no
C31 N32 . . 1.461(3) no
C31 H31A . . 0.9900 no
C31 H31B . . 0.9900 no
N32 C36 . . 1.457(3) no
N32 C33A . . 1.480(3) no
N32 C33B . . 1.480(3) no
C33A C35A . . 1.457(5) no
C33A C34A . . 1.518(4) no
C33A H33A . . 1.0000 no
C34A H34A . . 0.9800 no
C34A H34B . . 0.9800 no
C34A H34C . . 0.9800 no
C35A H35A . . 0.9800 no
C35A H35B . . 0.9800 no
C35A H35C . . 0.9800 no
C33B C35B . . 1.377(11) no
C33B C34B . . 1.518(4) no
C33B H33B . . 1.0000 no
C34B H34D . . 0.9800 no
C34B H34E . . 0.9800 no
C34B H34F . . 0.9800 no
C35B H35D . . 0.9800 no
C35B H35E . . 0.9800 no
C35B H35F . . 0.9800 no
C36 C37 . . 1.516(3) no
C36 H36A . . 0.9900 no
C36 H36B . . 0.9900 no
C37 C38 . . 1.462(4) no
C37 H37A . . 0.9900 no
C37 H37B . . 0.9900 no
C38 C39 . . 1.174(3) no
C39 C40 . . 1.470(4) no
C40 H40A . . 0.9800 no
C40 H40B . . 0.9800 no
C40 H40C . . 0.9800 no
K3 O41 . . 2.6794(14) no
K3 C58 . . 3.278(2) no
K3 F49 . . 3.3239(13) no
K3 C59 . . 3.495(3) no
K3 K4 . . 3.8353(6) no
O41 C42 . . 1.360(2) no
O41 K4 . . 2.8169(14) no
C42 C47 . . 1.539(3) no
C42 C43 . . 1.549(3) no
C42 C51 . . 1.566(3) no
C43 F46 . . 1.341(2) no
C43 F45 . . 1.341(2) no
C43 F44 . . 1.345(2) no
F44 K4 . . 2.6820(13) no
C47 F49 . . 1.332(2) no
C47 F48 . . 1.342(2) no
C47 F50 . . 1.360(2) no
F50 K4 . . 2.9804(14) no
C51 N52 . . 1.455(3) no
C51 H51A . . 0.9900 no
C51 H51B . . 0.9900 no
N52 C56 . . 1.459(3) no
N52 C53 . . 1.481(3) no
C53 C55 . . 1.524(4) no
C53 C54 . . 1.530(4) no
C53 H53 . . 1.0000 no
C54 H54A . . 0.9800 no
C54 H54B . . 0.9800 no
C54 H54C . . 0.9800 no
C55 H55A . . 0.9800 no
C55 H55B . . 0.9800 no
C55 H55C . . 0.9800 no
C56 C57 . . 1.527(3) no
C56 H56A . . 0.9900 no
C56 H56B . . 0.9900 no
C57 C58 . . 1.468(3) no
C57 H57A . . 0.9900 no
C57 H57B . . 0.9900 no
C58 C59 . . 1.174(4) no
C59 C60 . . 1.465(4) no
C60 H60A . . 0.9800 no
C60 H60B . . 0.9800 no
C60 H60C . . 0.9800 no
K4 O61 . . 2.6401(14) no
K4 C78 . . 3.131(3) no
K4 C79 . . 3.216(4) no
K4 F70 . . 3.3078(15) no
K4 C76 . . 3.522(2) no
O61 C62 . . 1.354(2) no
C62 C67 . . 1.545(3) no
C62 C63 . . 1.553(3) no
C62 C71 . . 1.561(3) no
C63 F66 . . 1.343(3) no
C63 F64 . . 1.343(3) no
C63 F65 . . 1.346(2) no
C67 F70 . . 1.333(2) no
C67 F69 . . 1.341(2) no
C67 F68 . . 1.355(2) no
C71 N72 . . 1.461(2) no
C71 H71A . . 0.9900 no
C71 H71B . . 0.9900 no
N72 C76 . . 1.458(3) no
N72 C73 . . 1.479(3) no
C73 C75 . . 1.507(3) no
C73 C74 . . 1.513(3) no
C73 H73 . . 1.0000 no
C74 H74A . . 0.9800 no
C74 H74B . . 0.9800 no
C74 H74C . . 0.9800 no
C75 H75A . . 0.9800 no
C75 H75B . . 0.9800 no
C75 H75C . . 0.9800 no
C76 C77 . . 1.529(4) no
C76 H76A . . 0.9900 no
C76 H76B . . 0.9900 no
C77 C78 . . 1.496(5) no
C77 H77A . . 0.9900 no
C77 H77B . . 0.9900 no
C78 C79 . . 1.152(5) no
C79 C80 . . 1.455(6) no
C80 H80A . . 0.9800 no
C80 H80B . . 0.9800 no
C80 H80C . . 0.9800 no
K2 N32 . . 4.4473(17) no
K2 N72 . . 4.7092(20) no
K1 N72 . . 5.6073(18) no
K1 N12 . . 4.303(2) no
K1 K2 . . 3.8210(6) no
N12 K2 . . 5.7657(18) no
K2 K3 . . 3.8424(6) no
N12 K3 . . 4.9940(17) no
N32 K3 . . 5.7671(17) no
K3 N52 . . 4.3754(17) no
K4 N72 . . 3.8321(18) no
N32 K4 . . 5.1908(17) no
N52 K4 . . 5.8671(18) no

loop_
_geom_torsion_atom_site_label_1
_geom_torsion_atom_site_label_2
_geom_torsion_atom_site_label_3
_geom_torsion_atom_site_label_4
_geom_torsion_site_symmetry_1
_geom_torsion_site_symmetry_2
_geom_torsion_site_symmetry_3
_geom_torsion_site_symmetry_4
_geom_torsion
_geom_torsion_publ_flag
K3 O1 C2 C3 . . . . -168.63(11) no
K1 O1 C2 C3 . . . . 52.8(2) no
K2 O1 C2 C3 . . . . -61.75(17) no
K3 O1 C2 C7 . . . . -51.15(19) no
K1 O1 C2 C7 . . . . 170.31(12) no
K2 O1 C2 C7 . . . . 55.73(18) no
K3 O1 C2 C11 . . . . 66.3(2) no
K1 O1 C2 C11 . . . . -72.2(2) no
K2 O1 C2 C11 . . . . 173.22(13) no
K3 O1 C2 K2 . . . . -106.88(12) no
K1 O1 C2 K2 . . . . 114.58(17) no
O1 C2 C3 F6 . . . . -49.8(2) no
C7 C2 C3 F6 . . . . -167.61(17) no
C11 C2 C3 F6 . . . . 78.4(2) no
K2 C2 C3 F6 . . . . -89.72(15) no
O1 C2 C3 F4 . . . . -171.92(17) no
C7 C2 C3 F4 . . . . 70.2(2) no
C11 C2 C3 F4 . . . . -43.7(2) no
K2 C2 C3 F4 . . . . 148.12(17) no
O1 C2 C3 F5 . . . . 67.6(2) no
C7 C2 C3 F5 . . . . -50.2(2) no
C11 C2 C3 F5 . . . . -164.17(17) no
K2 C2 C3 F5 . . . . 27.67(16) no
F6 C3 F5 K2 . . . . 85.67(15) no
F4 C3 F5 K2 . . . . -160.99(13) no
C2 C3 F5 K2 . . . . -35.6(2) no
O1 C2 C7 F10 . . . . 65.8(2) no
C3 C2 C7 F10 . . . . -176.09(17) no
C11 C2 C7 F10 . . . . -58.5(2) no
K2 C2 C7 F10 . . . . 103.21(15) no
O1 C2 C7 F8 . . . . -173.85(17) no
C3 C2 C7 F8 . . . . -55.7(2) no
C11 C2 C7 F8 . . . . 61.8(2) no
K2 C2 C7 F8 . . . . -136.40(18) no
O1 C2 C7 F9 . . . . -51.8(2) no
C3 C2 C7 F9 . . . . 66.4(2) no
C11 C2 C7 F9 . . . . -176.10(17) no
K2 C2 C7 F9 . . . . -14.35(16) no
F10 C7 F9 K2 . . . . -99.31(16) no
F8 C7 F9 K2 . . . . 147.68(13) no
C2 C7 F9 K2 . . . . 20.9(2) no
F8 C7 F10 K3 . . . . -171.35(12) no
F9 C7 F10 K3 . . . . 76.39(15) no
C2 C7 F10 K3 . . . . -46.41(18) no
O1 C2 C11 N12 . . . . 78.1(2) no
C3 C2 C11 N12 . . . . -46.3(2) no
C7 C2 C11 N12 . . . . -162.33(17) no
K2 C2 C11 N12 . . . . 93.7(4) no
C2 C11 N12 C16 . . . . -74.9(2) no
C2 C11 N12 C13 . . . . 155.71(17) no
C11 N12 C13 C15 . . . . -75.2(3) no
C16 N12 C13 C15 . . . . 154.8(2) no
C11 N12 C13 C14 . . . . 51.6(2) no
C16 N12 C13 C14 . . . . -78.4(2) no
C11 N12 C16 C17 . . . . 144.14(18) no
C13 N12 C16 C17 . . . . -85.2(2) no
C11 N12 C16 K1 . . . . 55.2(2) no
C13 N12 C16 K1 . . . . -174.13(14) no
N12 C16 C17 C18 . . . . -172.30(18) no
K1 C16 C17 C18 . . . . -54.97(17) no
N12 C16 C17 K1 . . . . -117.34(14) no
C16 C17 C18 K1 . . . . 59.59(17) no
K4 O21 C22 C27 . . . . 158.47(14) no
K2 O21 C22 C27 . . . . -58.1(3) no
K3 O21 C22 C27 . . . . 56.73(18) no
K4 O21 C22 C23 . . . . 40.4(2) no
K2 O21 C22 C23 . . . . -176.15(15) no
K3 O21 C22 C23 . . . . -61.37(19) no
K4 O21 C22 C31 . . . . -76.58(19) no
K2 O21 C22 C31 . . . . 66.9(3) no
K3 O21 C22 C31 . . . . -178.32(13) no
K4 O21 C22 K3 . . . . 101.75(12) no
K2 O21 C22 K3 . . . . -114.8(2) no
O21 C22 C23 F26 . . . . 173.0(2) no
C27 C22 C23 F26 . . . . 54.3(3) no
C31 C22 C23 F26 . . . . -62.2(3) no
K3 C22 C23 F26 . . . . 131.4(2) no
O21 C22 C23 F24 . . . . 50.7(3) no
C27 C22 C23 F24 . . . . -68.0(2) no
C31 C22 C23 F24 . . . . 175.5(2) no
K3 C22 C23 F24 . . . . 9.08(19) no
O21 C22 C23 F25 . . . . -66.7(2) no
C27 C22 C23 F25 . . . . 174.57(17) no
C31 C22 C23 F25 . . . . 58.1(2) no
K3 C22 C23 F25 . . . . -108.33(15) no
F26 C23 F24 K3 . . . . -140.44(16) no
F25 C23 F24 K3 . . . . 106.84(17) no
C22 C23 F24 K3 . . . . -13.1(3) no
F26 C23 F25 K4 . . . . -179.24(13) no
F24 C23 F25 K4 . . . . -66.88(16) no
C22 C23 F25 K4 . . . . 55.31(17) no
O21 C22 C27 F29 . . . . 49.6(2) no
C23 C22 C27 F29 . . . . 167.67(17) no
C31 C22 C27 F29 . . . . -79.4(2) no
K3 C22 C27 F29 . . . . 89.17(16) no
O21 C22 C27 F30 . . . . 171.9(2) no
C23 C22 C27 F30 . . . . -70.1(3) no
C31 C22 C27 F30 . . . . 42.9(3) no
K3 C22 C27 F30 . . . . -148.6(2) no
O21 C22 C27 F28 . . . . -67.8(3) no
C23 C22 C27 F28 . . . . 50.2(2) no
C31 C22 C27 F28 . . . . 163.19(19) no
K3 C22 C27 F28 . . . . -28.26(18) no
F29 C27 F28 K3 . . . . -82.06(19) no
F30 C27 F28 K3 . . . . 164.40(15) no
C22 C27 F28 K3 . . . . 39.2(2) no
O21 C22 C31 N32 . . . . -76.6(2) no
C27 C22 C31 N32 . . . . 48.4(2) no
C23 C22 C31 N32 . . . . 164.17(19) no
K3 C22 C31 N32 . . . . -81.5(6) no
C22 C31 N32 C36 . . . . 75.6(2) no
C22 C31 N32 C33A . . . . -155.9(2) no
C22 C31 N32 C33B . . . . -155.9(2) no
C36 N32 C33A C35A . . . . -154.7(3) no
C31 N32 C33A C35A . . . . 76.8(3) no
C36 N32 C33A C34A . . . . 73.0(3) no
C31 N32 C33A C34A . . . . -55.4(3) no
C36 N32 C33B C35B . . . . -75.2(6) no
C31 N32 C33B C35B . . . . 156.4(6) no
C36 N32 C33B C34B . . . . 73.0(3) no
C31 N32 C33B C34B . . . . -55.4(3) no
C31 N32 C36 C37 . . . . -144.9(2) no
C33A N32 C36 C37 . . . . 86.4(3) no
C33B N32 C36 C37 . . . . 86.4(3) no
C31 N32 C36 K2 . . . . -52.8(2) no
C33A N32 C36 K2 . . . . 178.50(14) no
C33B N32 C36 K2 . . . . 178.50(14) no
N32 C36 C37 C38 . . . . 169.0(2) no
K2 C36 C37 C38 . . . . 50.3(2) no
C36 C37 C38 K2 . . . . -56.8(2) no
K1 O41 C42 C47 . . . . -168.87(11) no
K3 O41 C42 C47 . . . . 46.5(2) no
K4 O41 C42 C47 . . . . -64.00(16) no
K1 O41 C42 C43 . . . . -51.29(19) no
K3 O41 C42 C43 . . . . 164.06(11) no
K4 O41 C42 C43 . . . . 53.58(16) no
K1 O41 C42 C51 . . . . 66.1(2) no
K3 O41 C42 C51 . . . . -78.6(2) no
K4 O41 C42 C51 . . . . 170.96(12) no
O41 C42 C43 F46 . . . . -172.19(16) no
C47 C42 C43 F46 . . . . -53.9(2) no
C51 C42 C43 F46 . . . . 62.9(2) no
O41 C42 C43 F45 . . . . 67.8(2) no
C47 C42 C43 F45 . . . . -173.90(15) no
C51 C42 C43 F45 . . . . -57.11(19) no
O41 C42 C43 F44 . . . . -50.3(2) no
C47 C42 C43 F44 . . . . 68.1(2) no
C51 C42 C43 F44 . . . . -175.15(16) no
F46 C43 F44 K4 . . . . 146.90(12) no
F45 C43 F44 K4 . . . . -100.63(15) no
C42 C43 F44 K4 . . . . 19.9(2) no
F46 C43 F45 K1 . . . . -172.93(11) no
F44 C43 F45 K1 . . . . 75.11(14) no
C42 C43 F45 K1 . . . . -47.84(16) no
O41 C42 C47 F49 . . . . -51.1(2) no
C43 C42 C47 F49 . . . . -169.30(16) no
C51 C42 C47 F49 . . . . 77.7(2) no
O41 C42 C47 F48 . . . . -173.66(17) no
C43 C42 C47 F48 . . . . 68.1(2) no
C51 C42 C47 F48 . . . . -44.9(2) no
O41 C42 C47 F50 . . . . 66.1(2) no
C43 C42 C47 F50 . . . . -52.1(2) no
C51 C42 C47 F50 . . . . -165.18(16) no
F48 C47 F49 K3 . . . . 163.80(11) no
F50 C47 F49 K3 . . . . -83.85(14) no
C42 C47 F49 K3 . . . . 36.77(18) no
F49 C47 F50 K4 . . . . 89.02(15) no
F48 C47 F50 K4 . . . . -157.76(11) no
C42 C47 F50 K4 . . . . -32.15(19) no
O41 C42 C51 N52 . . . . 78.9(2) no
C47 C42 C51 N52 . . . . -45.7(2) no
C43 C42 C51 N52 . . . . -161.10(16) no
C42 C51 N52 C56 . . . . -77.0(2) no
C42 C51 N52 C53 . . . . 153.59(18) no
C51 N52 C53 C55 . . . . -78.3(3) no
C56 N52 C53 C55 . . . . 152.2(2) no
C51 N52 C53 C54 . . . . 48.6(3) no
C56 N52 C53 C54 . . . . -80.9(2) no
C51 N52 C56 C57 . . . . 147.22(19) no
C53 N52 C56 C57 . . . . -83.1(2) no
N52 C56 C57 C58 . . . . -165.8(2) no
C56 C57 C58 K3 . . . . 58.6(2) no
K2 O61 C62 C67 . . . . 167.42(11) no
K4 O61 C62 C67 . . . . -52.7(2) no
K1 O61 C62 C67 . . . . 57.87(16) no
K2 O61 C62 C63 . . . . 49.6(2) no
K4 O61 C62 C63 . . . . -170.56(12) no
K1 O61 C62 C63 . . . . -59.96(17) no
K2 O61 C62 C71 . . . . -68.1(2) no
K4 O61 C62 C71 . . . . 71.7(2) no
K1 O61 C62 C71 . . . . -177.69(12) no
K2 O61 C62 K1 . . . . 109.55(14) no
K4 O61 C62 K1 . . . . -110.60(15) no
O61 C62 C63 F66 . . . . -59.8(2) no
C67 C62 C63 F66 . . . . -178.13(17) no
C71 C62 C63 F66 . . . . 65.1(2) no
K1 C62 C63 F66 . . . . -99.83(15) no
O61 C62 C63 F64 . . . . -179.78(17) no
C67 C62 C63 F64 . . . . 61.9(2) no
C71 C62 C63 F64 . . . . -54.8(2) no
K1 C62 C63 F64 . . . . 140.23(18) no
O61 C62 C63 F65 . . . . 58.0(2) no
C67 C62 C63 F65 . . . . -60.3(2) no
C71 C62 C63 F65 . . . . -177.10(18) no
K1 C62 C63 F65 . . . . 17.97(16) no
F66 C63 F65 K1 . . . . 95.55(15) no
F64 C63 F65 K1 . . . . -151.92(12) no
C62 C63 F65 K1 . . . . -24.6(2) no
F64 C63 F66 K2 . . . . 168.19(11) no
F65 C63 F66 K2 . . . . -79.65(15) no
C62 C63 F66 K2 . . . . 43.03(18) no
O61 C62 C67 F70 . . . . 58.1(2) no
C63 C62 C67 F70 . . . . 176.14(16) no
C71 C62 C67 F70 . . . . -70.3(2) no
K1 C62 C67 F70 . . . . 97.20(15) no
O61 C62 C67 F69 . . . . 179.95(16) no
C63 C62 C67 F69 . . . . -62.0(2) no
C71 C62 C67 F69 . . . . 51.6(2) no
K1 C62 C67 F69 . . . . -140.99(17) no
O61 C62 C67 F68 . . . . -59.9(2) no
C63 C62 C67 F68 . . . . 58.1(2) no
C71 C62 C67 F68 . . . . 171.73(16) no
K1 C62 C67 F68 . . . . -20.82(14) no
F70 C67 F68 K1 . . . . -92.33(16) no
F69 C67 F68 K1 . . . . 154.79(12) no
C62 C67 F68 K1 . . . . 29.4(2) no
F69 C67 F70 K4 . . . . -164.99(12) no
F68 C67 F70 K4 . . . . 83.22(15) no
C62 C67 F70 K4 . . . . -38.79(17) no
O61 C62 C71 N72 . . . . -56.4(2) no
C67 C62 C71 N72 . . . . 67.8(2) no
C63 C62 C71 N72 . . . . -176.25(17) no
K1 C62 C71 N72 . . . . -62.4(5) no
C62 C71 N72 C76 . . . . 91.2(2) no
C62 C71 N72 C73 . . . . -140.08(18) no
C76 N72 C73 C75 . . . . -162.9(2) no
C71 N72 C73 C75 . . . . 69.3(2) no
C76 N72 C73 C74 . . . . 70.1(3) no
C71 N72 C73 C74 . . . . -57.7(3) no
C71 N72 C76 C77 . . . . -172.08(19) no
C73 N72 C76 C77 . . . . 58.6(3) no
C71 N72 C76 K4 . . . . -90.24(14) no
C73 N72 C76 K4 . . . . 140.45(14) no
N72 C76 C77 C78 . . . . 44.3(3) no
K4 C76 C77 C78 . . . . -43.2(2) no
C76 C77 C78 K4 . . . . 50.3(2) no
